data_1004066
loop_
_publ_author_name
'Abraham, F'
'Trehoux, J'
'Thomas, D'

_publ_section_title
;
Preparation et etude structurale d'un nouveau compose contenant le
cluster M~12~ O~36~ * La~3~ Ir~3~ O~11~
;
_journal_coden_ASTM JCOMAH
_journal_name_full 'Journal of the Less-Common Metals'
_journal_page_first P57
_journal_page_last P63
_journal_paper_doi 10.1016/0022-5088(79)90255-8
_journal_volume 63
_journal_year 1979
_chemical_formula_structural 'LA3 IR3 O11'
_chemical_formula_sum 'Ir3 La3 O11'
_chemical_name_systematic 'LANTHANUM IRIDIUM OXIDE (3/3/11)'
_space_group_IT_number 201
_symmetry_cell_setting cubic
_symmetry_space_group_name_Hall '-P 2ab 2bc 3'
_symmetry_space_group_name_H-M 'P n -3 :2'
_cell_angle_alpha 90
_cell_angle_beta 90
_cell_angle_gamma 90
_cell_formula_units_Z 4
_cell_length_a 9.499(4)
_cell_length_b 9.499(4)
_cell_length_c 9.499(4)
_cell_volume 857.1
_exptl_crystal_density_meas 8.9
_refine_ls_R_factor_all 0.037
_cod_original_sg_symbol_H-M 'P n -3 Z'
_cod_database_code 1004066

loop_
_symmetry_equiv_pos_as_xyz
x,y,z
x,1/2-y,1/2-z
1/2-x,y,1/2-z
1/2-x,1/2-y,z
y,z,x
1/2-y,1/2-z,x
y,1/2-z,1/2-x
1/2-y,z,1/2-x
z,x,y
1/2-z,x,1/2-y
1/2-z,1/2-x,y
z,1/2-x,1/2-y
-x,-y,-z
-x,1/2+y,1/2+z
1/2+x,-y,1/2+z
1/2+x,1/2+y,-z
-y,-z,-x
1/2+y,1/2+z,-x
-y,1/2+z,1/2+x
1/2+y,-z,1/2+x
-z,-x,-y
1/2+z,-x,1/2+y
1/2+z,1/2+x,-y
-z,1/2+x,1/2+y

loop_
_atom_site_label
_atom_site_type_symbol
_atom_site_symmetry_multiplicity
_atom_site_Wyckoff_symbol
_atom_site_fract_x
_atom_site_fract_y
_atom_site_fract_z
_atom_site_occupancy
_atom_site_attached_hydrogens
_atom_site_calc_flag
La1 La3+ 4 b 0. 0. 0. 1. 0 d
La2 La3+ 8 e 0.38625(7) 0.38625(7) 0.38625(7) 1. 0 d
Ir1 Ir4+ 12 g 0.40690(6) 0.75 0.25 1. 0 d
O1 O2- 12 f 0.6143(12) 0.25 0.25 1. 0 d
O2 O2- 8 e 0.1473(9) 0.1473(9) 0.1473(9) 1. 0 d
O3 O2- 24 h 0.5855(8) 0.2515(11) 0.5417(8) 1. 0 d

loop_
_atom_type_symbol
_atom_type_oxidation_number
La3+ 3.000
Ir4+ 4.330
O2- -2.000
